data_7219633
loop_
_publ_author_name
'Zhang, Lingjuan'
'Han, Cai-Yun'
'Dang, Qin-Qin'
'Wang, Yanhong'
'Zhang, Xian-Ming'

_publ_section_title
;
 Solvent-Free Heterogeneous Catalysis for Cyanosilylation in a Modified
 Sodalite-typed Cu(II)-MOF
;
_journal_name_full 'RSC Adv.'
_journal_paper_doi 10.1039/C4RA16350H
_journal_year 2015
_chemical_formula_moiety '0.33(C72 H24 Cl0.84 Cu12 N96 O12), 0.72(O1)'
_chemical_formula_sum 'C24 H16 Cl0.31 Cu4 N32 O4.69'
_chemical_formula_weight 1092.90
_chemical_name_systematic
;
 ? 
;
_space_group_crystal_system cubic
_space_group_IT_number 221
_space_group_name_Hall '-P 4 2 3'
_space_group_name_H-M_alt 'P m -3 m'
_symmetry_space_group_name_Hall '-P 4 2 3'
_symmetry_space_group_name_H-M 'P m -3 m'
_atom_sites_solution_hydrogens geom
_atom_sites_solution_primary direct
_atom_sites_solution_secondary difmap
_audit_creation_date 2014-10-23
_audit_creation_method
;
  Olex2 1.2
  (compiled 2012.05.09 svn.r2324, GUI svn.r4230)
;
_audit_update_record
;
2014-11-25 deposited with the CCDC.
2015-02-23 downloaded from the CCDC.
;
_cell_angle_alpha 90.00
_cell_angle_beta 90.00
_cell_angle_gamma 90.00
_cell_formula_units_Z 3
_cell_length_a 18.6233(12)
_cell_length_b 18.6233(12)
_cell_length_c 18.6233(12)
_cell_measurement_temperature 293(2)
_cell_volume 6459.1(7)
_computing_molecular_graphics
;
O. V. Dolomanov, L. J. Bourhis, R. J. Gildea, J. A. K. Howard and H. Puschmann,
OLEX2: a complete structure solution, refinement and analysis program.
J. Appl. Cryst. (2009). 42, 339-341.
;
_computing_publication_material
;
O. V. Dolomanov, L. J. Bourhis, R. J. Gildea, J. A. K. Howard and H. Puschmann,
OLEX2: a complete structure solution, refinement and analysis program.
J. Appl. Cryst. (2009). 42, 339-341.
;
_computing_structure_refinement
;
XL, G.M. Sheldrick, Acta Cryst.
(2008). A64, 112-122
;
_computing_structure_solution
;
XS, G.M. Sheldrick, Acta Cryst.
(2008). A64, 112-122
;
_diffrn_ambient_temperature 293(2)
_diffrn_measured_fraction_theta_full 0.996
_diffrn_measured_fraction_theta_max 0.996
_diffrn_radiation_monochromator graphite
_diffrn_radiation_type MoK\a
_diffrn_radiation_wavelength 0.71073
_diffrn_reflns_av_R_equivalents 0.1427
_diffrn_reflns_av_unetI/netI 0.0901
_diffrn_reflns_limit_h_max 22
_diffrn_reflns_limit_h_min -11
_diffrn_reflns_limit_k_max 23
_diffrn_reflns_limit_k_min -12
_diffrn_reflns_limit_l_max 12
_diffrn_reflns_limit_l_min -13
_diffrn_reflns_number 6572
_diffrn_reflns_theta_full 26.35
_diffrn_reflns_theta_max 26.35
_diffrn_reflns_theta_min 2.68
_diffrn_source 'fine-focus sealed tube'
_exptl_absorpt_coefficient_mu 1.022
_exptl_absorpt_correction_T_max 0.8218
_exptl_absorpt_correction_T_min 0.8065
_exptl_crystal_density_diffrn 0.843
_exptl_crystal_density_method 'not measured'
_exptl_crystal_description octahedral
_exptl_crystal_F_000 1628
_exptl_crystal_size_max 0.22
_exptl_crystal_size_mid 0.22
_exptl_crystal_size_min 0.20
_platon_squeeze_details
;
;
_refine_diff_density_max 1.157
_refine_diff_density_min -0.730
_refine_diff_density_rms 0.134
_refine_ls_extinction_method none
_refine_ls_goodness_of_fit_ref 1.056
_refine_ls_hydrogen_treatment mixed
_refine_ls_matrix_type full
_refine_ls_number_parameters 48
_refine_ls_number_reflns 1366
_refine_ls_number_restraints 0
_refine_ls_restrained_S_all 1.056
_refine_ls_R_factor_all 0.0857
_refine_ls_R_factor_gt 0.0705
_refine_ls_shift/su_max 0.000
_refine_ls_shift/su_mean 0.000
_refine_ls_structure_factor_coef Fsqd
_refine_ls_weighting_details 'calc w=1/[\s^2^(Fo^2^)+(0.1215P)^2^+1.1377P] where P=(Fo^2^+2Fc^2^)/3'
_refine_ls_weighting_scheme calc
_refine_ls_wR_factor_gt 0.2072
_refine_ls_wR_factor_ref 0.2205
_reflns_number_gt 1016
_reflns_number_total 1366
_reflns_threshold_expression >2sigma(I)
_cod_data_source_file c4ra16350h2.cif
_cod_data_source_block 1-20130311-sr
_cod_database_code 7219633

loop_
_space_group_symop_id
_space_group_symop_operation_xyz
1 'x, y, z'
2 '-y, x, z'
3 'x, -y, -z'
4 'z, x, y'
5 '-x, -y, z'
6 '-y, -x, -z'
7 'y, x, -z'
8 'z, -y, x'
9 '-x, z, y'
10 '-z, x, -y'
11 'z, -x, -y'
12 'y, z, x'
13 'y, -x, z'
14 '-x, y, -z'
15 '-z, -x, y'
16 '-z, -y, -x'
17 '-x, -z, -y'
18 'z, y, -x'
19 'x, z, -y'
20 '-z, y, x'
21 '-y, -z, x'
22 'y, -z, -x'
23 '-y, z, -x'
24 'x, -z, y'
25 '-x, -y, -z'
26 'y, -x, -z'
27 '-x, y, z'
28 '-z, -x, -y'
29 'x, y, -z'
30 'y, x, z'
31 '-y, -x, z'
32 '-z, y, -x'
33 'x, -z, -y'
34 'z, -x, y'
35 '-z, x, y'
36 '-y, -z, -x'
37 '-y, x, -z'
38 'x, -y, z'
39 'z, x, -y'
40 'z, y, x'
41 'x, z, y'
42 '-z, -y, x'
43 '-x, -z, y'
44 'z, -y, -x'
45 'y, z, -x'
46 '-y, z, x'
47 'y, -z, x'
48 '-x, z, -y'

loop_
_atom_site_label
_atom_site_type_symbol
_atom_site_fract_x
_atom_site_fract_y
_atom_site_fract_z
_atom_site_U_iso_or_equiv
_atom_site_adp_type
_atom_site_occupancy
_atom_site_symmetry_multiplicity
_atom_site_calc_flag
_atom_site_refinement_flags
_atom_site_disorder_assembly
_atom_site_disorder_group
Cu1 Cu 0.5000 0.13144(5) 0.0000 0.0248(4) Uani 1 4 d S . .
O1 O 0.5000 0.0000 0.0000 0.020(3) Uani 0.73(3) 16 d SP A 2
Cl1 Cl 0.5000 0.0000 0.0000 0.020(3) Uani 0.27(3) 16 d SP . 1
N1 N 0.36899(15) 0.17389(17) 0.08854(17) 0.0280(8) Uani 1 1 d . . .
N2 N 0.42462(15) 0.12873(15) 0.07781(15) 0.0212(7) Uani 1 1 d . . .
C1 C 0.2402(2) 0.2402(2) 0.1483(3) 0.0317(13) Uani 1 2 d S A .
H1 H 0.2604 0.2604 0.1073 0.038 Uiso 1 2 calc SR . .
C2 C 0.2709(3) 0.1792(2) 0.1792(2) 0.0334(14) Uani 1 2 d S . .
C3 C 0.3362(3) 0.1471(2) 0.1471(2) 0.0279(12) Uani 1 2 d S . .
O2 O 0.5000 0.2601(5) 0.0000 0.111(4) Uani 1 4 d S A .

loop_
_atom_site_aniso_label
_atom_site_aniso_U_11
_atom_site_aniso_U_22
_atom_site_aniso_U_33
_atom_site_aniso_U_23
_atom_site_aniso_U_13
_atom_site_aniso_U_12
Cu1 0.0149(5) 0.0433(7) 0.0161(5) 0.000 0.000 0.000
O1 0.035(4) 0.012(3) 0.012(3) 0.000 0.000 0.000
Cl1 0.035(4) 0.012(3) 0.012(3) 0.000 0.000 0.000
N1 0.0253(16) 0.0296(17) 0.0291(17) 0.0068(14) 0.0068(14) 0.0111(14)
N2 0.0183(14) 0.0236(16) 0.0218(15) 0.0034(12) 0.0026(14) 0.0065(12)
C1 0.0315(18) 0.0315(18) 0.032(3) 0.0153(19) 0.0153(19) 0.010(3)
C2 0.028(3) 0.0363(19) 0.0363(19) 0.008(3) 0.0166(19) 0.0166(19)
C3 0.025(3) 0.0294(17) 0.0294(17) 0.007(2) 0.0108(18) 0.0108(18)
O2 0.157(9) 0.056(5) 0.120(8) 0.000 0.000 0.000

loop_
_atom_type_symbol
_atom_type_description
_atom_type_scat_dispersion_real
_atom_type_scat_dispersion_imag
_atom_type_scat_source
C C 0.0033 0.0016 'International Tables Vol C Tables 4.2.6.8 and 6.1.1.4'
H H 0.0000 0.0000 'International Tables Vol C Tables 4.2.6.8 and 6.1.1.4'
Cl Cl 0.1484 0.1585 'International Tables Vol C Tables 4.2.6.8 and 6.1.1.4'
Cu Cu 0.3201 1.2651 'International Tables Vol C Tables 4.2.6.8 and 6.1.1.4'
N N 0.0061 0.0033 'International Tables Vol C Tables 4.2.6.8 and 6.1.1.4'
O O 0.0106 0.0060 'International Tables Vol C Tables 4.2.6.8 and 6.1.1.4'

loop_
_geom_angle_atom_site_label_1
_geom_angle_atom_site_label_2
_geom_angle_atom_site_label_3
_geom_angle
_geom_angle_site_symmetry_1
_geom_angle_site_symmetry_3
N2 Cu1 N2 91.78(15) 29 .
N2 Cu1 N2 177.13(16) 29 27_655
N2 Cu1 N2 88.15(15) . 27_655
N2 Cu1 N2 88.15(15) 29 14_655
N2 Cu1 N2 177.13(16) . 14_655
N2 Cu1 N2 91.78(15) 27_655 14_655
N2 Cu1 O2 91.44(8) 29 .
N2 Cu1 O2 91.44(8) . .
N2 Cu1 O2 91.44(8) 27_655 .
N2 Cu1 O2 91.44(8) 14_655 .
C3 N1 N2 103.7(3) . .
N1 N2 Cu1 128.7(2) . .
N2 N2 Cu1 121.70(8) 41 .
N2 N2 N1 109.63(17) 41 .
C2 C1 C2 119.8(5) 4 .
C1 C2 C1 120.2(5) 12 .
C1 C2 C3 119.9(3) 12 .
C1 C2 C3 119.9(3) . .
N1 C3 N1 113.3(4) . 41
N1 C3 C2 123.4(2) . .
N1 C3 C2 123.4(2) 41 .

loop_
_geom_bond_atom_site_label_1
_geom_bond_atom_site_label_2
_geom_bond_distance
_geom_bond_site_symmetry_2
Cu1 N2 2.018(3) 29
Cu1 N2 2.018(3) .
Cu1 N2 2.018(3) 27_655
Cu1 N2 2.018(3) 14_655
Cu1 O2 2.396(9) .
N1 N2 1.349(4) .
N1 C3 1.346(4) .
N2 N2 1.341(6) 41
C1 C2 1.397(4) 4
C1 C2 1.397(4) .
C2 C1 1.397(4) 12
C2 C3 1.480(7) .
C3 N1 1.346(4) 41

loop_
_platon_squeeze_void_nr
_platon_squeeze_void_average_x
_platon_squeeze_void_average_y
_platon_squeeze_void_average_z
_platon_squeeze_void_volume
_platon_squeeze_void_count_electrons
_platon_squeeze_void_content
1 0.000 0.000 0.000 1011 216 ' '
2 -0.020 0.444 0.456 3228 545 ' '
